data_2229791
loop_
_publ_author_name
'Congiardo, Laura K. Byington'
'Mague, Joel T.'
'Funk, Aaron R.'
'Yngard, Ria'
'Knight, D. Andrew'

_publ_section_title
;
 Poly[aqua(\m-vinylphosphonato)cadmium]
;
_journal_coeditor_code PK2298
_journal_issue 4
_journal_name_full 'Acta Crystallographica Section E'
_journal_page_first m450
_journal_page_last m451
_journal_paper_doi 10.1107/S160053681100780X
_journal_volume 67
_journal_year 2011
_chemical_formula_iupac '[Cd (C2 H3 O3 P) (H2 O)]'
_chemical_formula_moiety 'C2 H5 Cd O4 P'
_chemical_formula_sum 'C2 H5 Cd O4 P'
_chemical_formula_weight 236.43
_chemical_name_systematic
;
Poly[aqua(\m-vinylphosphonato)cadmium]
;
_space_group_IT_number 31
_symmetry_cell_setting orthorhombic
_symmetry_space_group_name_Hall 'P 2ac -2'
_symmetry_space_group_name_H-M 'P m n 21'
_atom_sites_solution_hydrogens geom
_atom_sites_solution_primary heavy
_atom_sites_solution_secondary difmap
_audit_creation_method SHELXL-97
_cell_angle_alpha 90.00
_cell_angle_beta 90.00
_cell_angle_gamma 90.00
_cell_formula_units_Z 2
_cell_length_a 5.9020(7)
_cell_length_b 9.7792(12)
_cell_length_c 4.9901(6)
_cell_measurement_reflns_used 2302
_cell_measurement_temperature 100(2)
_cell_measurement_theta_max 28.23
_cell_measurement_theta_min 4.03
_cell_volume 288.01(6)
_computing_cell_refinement 'SAINT-Plus (Bruker, 2004)'
_computing_data_collection 'SMART (Bruker, 2000)'
_computing_data_reduction 'SAINT-Plus (Bruker, 2004)'
_computing_molecular_graphics
;
XP in SHELXTL (Sheldrick, 2008<i>b</i>) and <i>CrystalMaker</i>
(CrystalMaker, 2010)
;
_computing_publication_material
;
publCIF (Westrip, 2010)
;
_computing_structure_refinement 'SHELXL97 (Sheldrick, 2008<i>b</i>)'
_computing_structure_solution 'SHELXS97 (Sheldrick, 2008<i>b</i>)'
_diffrn_ambient_temperature 100(2)
_diffrn_measured_fraction_theta_full 0.998
_diffrn_measured_fraction_theta_max 0.998
_diffrn_measurement_device_type 'Bruker APEX CCD area detector'
_diffrn_measurement_method '\f and \w scans'
_diffrn_radiation_monochromator graphite
_diffrn_radiation_source 'fine-focus sealed tube'
_diffrn_radiation_type MoK\a
_diffrn_radiation_wavelength 0.71073
_diffrn_reflns_av_R_equivalents 0.0214
_diffrn_reflns_av_sigmaI/netI 0.0232
_diffrn_reflns_limit_h_max 7
_diffrn_reflns_limit_h_min -7
_diffrn_reflns_limit_k_max 12
_diffrn_reflns_limit_k_min -12
_diffrn_reflns_limit_l_max 6
_diffrn_reflns_limit_l_min -6
_diffrn_reflns_number 2412
_diffrn_reflns_theta_full 27.98
_diffrn_reflns_theta_max 27.98
_diffrn_reflns_theta_min 2.08
_diffrn_standards_number 0
_exptl_absorpt_coefficient_mu 3.990
_exptl_absorpt_correction_T_max 0.956
_exptl_absorpt_correction_T_min 0.656
_exptl_absorpt_correction_type multi-scan
_exptl_absorpt_process_details '(SADABS; Sheldrick, 2008<i>a</i>)'
_exptl_crystal_colour Colourless
_exptl_crystal_density_diffrn 2.726
_exptl_crystal_density_method 'not measured'
_exptl_crystal_description Plate
_exptl_crystal_F_000 224
_exptl_crystal_size_max 0.12
_exptl_crystal_size_mid 0.11
_exptl_crystal_size_min 0.01
_refine_diff_density_max 1.501
_refine_diff_density_min -0.495
_refine_ls_abs_structure_details 'Flack (1983), 303 Friedel pairs'
_refine_ls_abs_structure_Flack 0.05(5)
_refine_ls_extinction_method none
_refine_ls_goodness_of_fit_ref 1.156
_refine_ls_hydrogen_treatment constr
_refine_ls_matrix_type full
_refine_ls_number_parameters 46
_refine_ls_number_reflns 726
_refine_ls_number_restraints 7
_refine_ls_restrained_S_all 1.163
_refine_ls_R_factor_all 0.0201
_refine_ls_R_factor_gt 0.0199
_refine_ls_shift/su_max 0.001
_refine_ls_shift/su_mean 0.000
_refine_ls_structure_factor_coef Fsqd
_refine_ls_weighting_details 'calc w=1/[\s^2^(Fo^2^)+(0.0351P)^2^+0.0408P] where P=(Fo^2^+2Fc^2^)/3'
_refine_ls_weighting_scheme calc
_refine_ls_wR_factor_gt 0.0526
_refine_ls_wR_factor_ref 0.0527
_reflns_number_gt 717
_reflns_number_total 726
_reflns_threshold_expression >2\s(I)
_cod_data_source_file pk2298.cif
_cod_data_source_block I
_cod_database_code 2229791
_cod_database_fobs_code 2229791

loop_
_symmetry_equiv_pos_as_xyz
'x, y, z'
'-x+1/2, -y, z+1/2'
'x+1/2, -y, z+1/2'
'-x, y, z'

loop_
_atom_site_type_symbol
_atom_site_label
_atom_site_fract_x
_atom_site_fract_y
_atom_site_fract_z
_atom_site_U_iso_or_equiv
_atom_site_adp_type
_atom_site_calc_flag
_atom_site_refinement_flags
_atom_site_occupancy
_atom_site_disorder_assembly
_atom_site_disorder_group
Cd Cd1 0.0000 1.02972(3) 0.10825(10) 0.01148(12) Uani d S 1 . .
P P2 0.0000 0.81874(14) 0.6776(2) 0.0107(2) Uani d S 1 . .
O O1 0.0000 1.1926(4) -0.2266(7) 0.0152(7) Uani d S 1 . .
H H1O 0.1018 1.1927 -0.3443 0.018 Uiso d R 1 . .
O O2 0.0000 0.8471(4) 0.3805(7) 0.0164(8) Uani d S 1 . .
O O3 0.2081(4) 0.8782(3) 0.8230(5) 0.0132(5) Uani d . 1 . .
C C1 0.0000 0.6369(6) 0.7329(12) 0.0220(12) Uani d S 1 . .
H H1 0.0000 0.6182 0.9433 0.026 Uiso d SR 1 . .
C C2 0.0000 0.5472(8) 0.550(3) 0.067(4) Uani d SU 1 . .
H H2A 0.0000 0.4540 0.6052 0.080 Uiso d SR 1 . .
H H2B 0.0000 0.5729 0.3668 0.080 Uiso d SR 1 . .

loop_
_atom_site_aniso_label
_atom_site_aniso_U_11
_atom_site_aniso_U_22
_atom_site_aniso_U_33
_atom_site_aniso_U_12
_atom_site_aniso_U_13
_atom_site_aniso_U_23
Cd1 0.01300(17) 0.01407(18) 0.00737(16) 0.000 0.000 -0.00103(15)
P2 0.0131(5) 0.0110(5) 0.0080(6) 0.000 0.000 0.0007(4)
O1 0.0150(18) 0.0198(18) 0.0109(17) 0.000 0.000 0.0009(14)
O2 0.025(2) 0.0153(19) 0.0088(19) 0.000 0.000 -0.0009(15)
O3 0.0121(12) 0.0167(12) 0.0110(10) 0.0003(9) 0.0020(10) -0.0003(8)
C1 0.030(3) 0.013(2) 0.023(3) 0.000 0.000 0.001(2)
C2 0.087(7) 0.034(4) 0.079(8) 0.000 0.000 0.000(4)

loop_
_atom_type_symbol
_atom_type_description
_atom_type_scat_dispersion_real
_atom_type_scat_dispersion_imag
_atom_type_scat_source
C C 0.0033 0.0016 'International Tables Vol C Tables 4.2.6.8 and 6.1.1.4'
H H 0.0000 0.0000 'International Tables Vol C Tables 4.2.6.8 and 6.1.1.4'
O O 0.0106 0.0060 'International Tables Vol C Tables 4.2.6.8 and 6.1.1.4'
P P 0.1023 0.0942 'International Tables Vol C Tables 4.2.6.8 and 6.1.1.4'
Cd Cd -0.8075 1.2024 'International Tables Vol C Tables 4.2.6.8 and 6.1.1.4'

loop_
_geom_angle_atom_site_label_1
_geom_angle_atom_site_label_2
_geom_angle_atom_site_label_3
_geom_angle_site_symmetry_1
_geom_angle_site_symmetry_3
_geom_angle
_geom_angle_publ_flag
O3 Cd1 O3 2_574 3_474 101.82(14) ?
O3 Cd1 O2 2_574 . 91.76(9) ?
O3 Cd1 O1 2_574 . 93.98(9) ?
O2 Cd1 O1 . . 170.89(13) ?
O3 Cd1 O3 2_574 4_554 159.44(11) ?
O3 Cd1 O3 3_474 4_554 98.05(6) ?
O2 Cd1 O3 . 4_554 82.37(10) ?
O1 Cd1 O3 . 4_554 89.82(11) ?
O3 Cd1 O3 3_474 1_554 159.44(11) ?
O3 Cd1 O3 4_554 1_554 61.72(13) ?
O3 Cd1 P2 2_574 1_554 128.99(7) ?
O2 Cd1 P2 . 1_554 83.42(10) ?
O1 Cd1 P2 . 1_554 87.47(10) ?
O3 Cd1 P2 4_554 1_554 30.94(6) ?
O2 P2 O3 . . 113.18(14) ?
O3 P2 O3 . 4 105.8(2) ?
O2 P2 C1 . . 109.4(3) ?
O3 P2 C1 . . 107.50(16) ?
O2 P2 Cd1 . 1_556 125.58(17) ?
O3 P2 Cd1 . 1_556 53.05(10) ?
C1 P2 Cd1 . 1_556 125.0(2) ?
Cd1 O1 H1O . . 120.4 ?
P2 O2 Cd1 . . 137.8(2) ?
P2 O3 Cd1 . 2_575 123.01(15) ?
P2 O3 Cd1 . 1_556 96.01(12) ?
Cd1 O3 Cd1 2_575 1_556 115.72(11) ?
C2 C1 P2 . . 125.1(7) ?
C2 C1 H1 . . 126.2 ?
P2 C1 H1 . . 108.7 ?
C1 C2 H2A . . 117.2 ?
C1 C2 H2B . . 120.7 ?
H2A C2 H2B . . 122.1 ?

loop_
_geom_bond_atom_site_label_1
_geom_bond_atom_site_label_2
_geom_bond_site_symmetry_2
_geom_bond_distance
_geom_bond_publ_flag
Cd1 O3 2_574 2.220(3) ?
Cd1 O2 . 2.244(4) ?
Cd1 O1 . 2.309(4) ?
Cd1 O3 4_554 2.394(2) ?
Cd1 P2 1_554 2.9791(13) ?
P2 O2 . 1.508(4) ?
P2 O3 . 1.540(3) ?
P2 C1 . 1.799(6) ?
P2 Cd1 1_556 2.9791(13) ?
O1 H1O . 0.8400 ?
O3 Cd1 2_575 2.220(3) ?
O3 Cd1 1_556 2.394(2) ?
C1 C2 . 1.265(14) ?
C1 H1 . 1.0659 ?
C2 H2A . 0.9509 ?
C2 H2B . 0.9500 ?

loop_
_geom_hbond_atom_site_label_D
_geom_hbond_atom_site_label_H
_geom_hbond_atom_site_label_A
_geom_hbond_site_symmetry_A
_geom_hbond_distance_DH
_geom_hbond_distance_HA
_geom_hbond_distance_DA
_geom_hbond_angle_DHA
O1 H1O O3 2_573 0.84 2.12 2.916(4) 158

loop_
_geom_torsion_atom_site_label_1
_geom_torsion_atom_site_label_2
_geom_torsion_atom_site_label_3
_geom_torsion_atom_site_label_4
_geom_torsion_site_symmetry_1
_geom_torsion_site_symmetry_2
_geom_torsion_site_symmetry_3
_geom_torsion_site_symmetry_4
_geom_torsion
_geom_torsion_publ_flag
O3 P2 O2 Cd1 . . . . -60.15(14) ?
O3 P2 O2 Cd1 4 . . . 60.15(14) ?
O3 Cd1 O2 P2 2_574 . . . 50.94(7) ?
O3 Cd1 O2 P2 3_474 . . . -50.94(7) ?
O3 Cd1 O2 P2 4_554 . . . -148.83(7) ?
O3 Cd1 O2 P2 1_554 . . . 148.83(7) ?
O2 P2 O3 Cd1 . . . 2_575 -8.0(3) ?
O3 P2 O3 Cd1 4 . . 2_575 -132.49(11) ?
C1 P2 O3 Cd1 . . . 2_575 112.9(2) ?
Cd1 P2 O3 Cd1 1_556 . . 2_575 -126.1(2) ?
O2 P2 O3 Cd1 . . . 1_556 118.03(17) ?
O3 P2 O3 Cd1 4 . . 1_556 -6.4(2) ?
C1 P2 O3 Cd1 . . . 1_556 -121.04(19) ?
O3 P2 C1 C2 . . . . -123.27(12) ?
O3 P2 C1 C2 4 . . . 123.27(12) ?
